data_4131273
loop_
_publ_author_name
'Takaya, Jun'
'Iwasawa, Nobuharu'

_publ_section_title
;
 Synthesis, Structure, and Catalysis of Palladium Complexes Bearing a
 Group 13 Metalloligand: Remarkable Effect of an Aluminum-Metalloligand in
 Hydrosilylation of CO<sub>2</sub>.
;
_journal_issue 17
_journal_name_full 'Journal of the American Chemical Society'
_journal_page_first 6074
_journal_page_last 6077
_journal_paper_doi 10.1021/jacs.7b02553
_journal_volume 139
_journal_year 2017
_chemical_formula_sum 'C43 H37 Al2 Cl6 N3 O P2'
_chemical_formula_weight 940.35
_space_group_crystal_system monoclinic
_space_group_IT_number 14
_space_group_name_Hall '-P 2ybc'
_space_group_name_H-M_alt 'P 1 21/c 1'
_atom_sites_solution_hydrogens geom
_audit_creation_method SHELXL-2014/7
_cell_angle_alpha 90
_cell_angle_beta 111.526(6)
_cell_angle_gamma 90
_cell_formula_units_Z 4
_cell_length_a 15.9914(9)
_cell_length_b 17.7499(7)
_cell_length_c 16.3249(8)
_cell_measurement_reflns_used 12138
_cell_measurement_temperature 123(2)
_cell_measurement_theta_max 26.3190
_cell_measurement_theta_min 1.9310
_cell_volume 4310.6(4)
_computing_structure_refinement 'SHELXL-2014/7 (Sheldrick, 2014)'
_diffrn_ambient_temperature 123(2)
_diffrn_measured_fraction_theta_full 1.000
_diffrn_measured_fraction_theta_max 1.000
_diffrn_measurement_device_type CCD
_diffrn_radiation_type MoK\a
_diffrn_radiation_wavelength 0.71073
_diffrn_reflns_av_R_equivalents 0.0806
_diffrn_reflns_av_unetI/netI 0.0666
_diffrn_reflns_Laue_measured_fraction_full 1.000
_diffrn_reflns_Laue_measured_fraction_max 1.000
_diffrn_reflns_limit_h_max 19
_diffrn_reflns_limit_h_min -19
_diffrn_reflns_limit_k_max 21
_diffrn_reflns_limit_k_min -21
_diffrn_reflns_limit_l_max 19
_diffrn_reflns_limit_l_min -19
_diffrn_reflns_number 44110
_diffrn_reflns_point_group_measured_fraction_full 1.000
_diffrn_reflns_point_group_measured_fraction_max 1.000
_diffrn_reflns_theta_full 25.000
_diffrn_reflns_theta_max 25.000
_diffrn_reflns_theta_min 1.765
_exptl_absorpt_coefficient_mu 0.553
_exptl_absorpt_correction_T_max 1.00000
_exptl_absorpt_correction_T_min 0.84863
_exptl_absorpt_correction_type multi-scan
_exptl_crystal_colour yellow
_exptl_crystal_density_diffrn 1.449
_exptl_crystal_description prism
_exptl_crystal_F_000 1928
_exptl_crystal_size_max 0.110
_exptl_crystal_size_mid 0.060
_exptl_crystal_size_min 0.010
_refine_diff_density_max 1.703
_refine_diff_density_min -1.264
_refine_diff_density_rms 0.139
_refine_ls_extinction_method none
_refine_ls_goodness_of_fit_ref 1.022
_refine_ls_hydrogen_treatment constr
_refine_ls_matrix_type full
_refine_ls_number_parameters 552
_refine_ls_number_reflns 7592
_refine_ls_number_restraints 24
_refine_ls_restrained_S_all 1.021
_refine_ls_R_factor_all 0.1553
_refine_ls_R_factor_gt 0.1041
_refine_ls_shift/su_max 0.000
_refine_ls_shift/su_mean 0.000
_refine_ls_structure_factor_coef Fsqd
_refine_ls_weighting_details 'w=1/[\s^2^(Fo^2^)+(0.1634P)^2^+22.9022P] where P=(Fo^2^+2Fc^2^)/3'
_refine_ls_weighting_scheme calc
_refine_ls_wR_factor_gt 0.2686
_refine_ls_wR_factor_ref 0.3170
_reflns_Friedel_coverage 0.000
_reflns_number_gt 4904
_reflns_number_total 7592
_reflns_threshold_expression 'I > 2\s(I)'
_cod_data_source_file ja7b02553_si_002.cif
_cod_data_source_block 2a_PAlP
_cod_original_sg_symbol_H-M 'P 21/c'
_cod_database_code 4131273
_shelx_shelxl_version_number 2014/7
_shelx_space_group_comment
;
The symmetry employed for this shelxl refinement is uniquely defined
by the following loop, which should always be used as a source of
symmetry information in preference to the above space-group names.
They are only intended as comments.
;
_shelx_estimated_absorpt_t_min 0.942
_shelx_estimated_absorpt_t_max 0.994

loop_
_space_group_symop_operation_xyz
'x, y, z'
'-x, y+1/2, -z+1/2'
'-x, -y, -z'
'x, -y-1/2, z-1/2'

loop_
_atom_site_label
_atom_site_type_symbol
_atom_site_fract_x
_atom_site_fract_y
_atom_site_fract_z
_atom_site_U_iso_or_equiv
_atom_site_adp_type
_atom_site_occupancy
_atom_site_site_symmetry_order
_atom_site_calc_flag
_atom_site_refinement_flags_posn
_atom_site_refinement_flags_adp
_atom_site_refinement_flags_occupancy
_atom_site_disorder_assembly
_atom_site_disorder_group
Al1 Al 0.60386(15) 0.18572(12) 0.48058(13) 0.0335(5) Uani 1 1 d . . . . .
Cl1 Cl 0.69184(14) 0.10289(12) 0.46200(12) 0.0495(5) Uani 1 1 d . . . . .
Cl2 Cl 0.54013(12) 0.28929(9) 0.42186(11) 0.0347(4) Uani 1 1 d . . . . .
P1 P 0.52625(13) 0.15434(10) 0.26074(11) 0.0342(5) Uani 1 1 d . . . . .
P2 P 0.77282(14) 0.29394(14) 0.47500(12) 0.0466(6) Uani 1 1 d . . . . .
N1 N 0.4930(4) 0.1220(3) 0.4100(4) 0.0351(13) Uani 1 1 d . . . . .
N2 N 0.5648(4) 0.1534(3) 0.5742(4) 0.0372(14) Uani 1 1 d . . . . .
N3 N 0.6976(4) 0.2375(4) 0.5862(3) 0.0383(15) Uani 1 1 d . . . . .
C1 C 0.4621(5) 0.1084(4) 0.3223(5) 0.0387(17) Uani 1 1 d . . . . .
C2 C 0.3864(6) 0.0658(4) 0.2836(5) 0.0466(19) Uani 1 1 d . . . . .
H1 H 0.3648 0.0567 0.2220 0.056 Uiso 1 1 calc R U . . .
C3 C 0.3414(6) 0.0359(5) 0.3341(6) 0.053(2) Uani 1 1 d . . . . .
H2 H 0.2888 0.0064 0.3075 0.063 Uiso 1 1 calc R U . . .
C4 C 0.3739(6) 0.0494(4) 0.4237(6) 0.048(2) Uani 1 1 d . . . . .
H3 H 0.3445 0.0289 0.4597 0.058 Uiso 1 1 calc R U . . .
C5 C 0.4490(5) 0.0925(4) 0.4594(5) 0.0391(17) Uani 1 1 d . . . . .
C6 C 0.4902(6) 0.1107(4) 0.5540(5) 0.0408(18) Uani 1 1 d . . . . .
C7 C 0.4594(6) 0.0887(4) 0.6195(5) 0.047(2) Uani 1 1 d . . . . .
H4 H 0.4071 0.0585 0.6063 0.056 Uiso 1 1 calc R U . . .
C8 C 0.5070(7) 0.1122(5) 0.7045(5) 0.053(2) Uani 1 1 d . . . . .
H5 H 0.4865 0.0984 0.7501 0.064 Uiso 1 1 calc R U . . .
C9 C 0.5834(6) 0.1550(5) 0.7247(5) 0.049(2) Uani 1 1 d . . . . .
H6 H 0.6166 0.1696 0.7838 0.059 Uiso 1 1 calc R U . . .
C10 C 0.6109(5) 0.1763(4) 0.6572(5) 0.0399(18) Uani 1 1 d . . . . .
C11 C 0.6881(5) 0.2241(4) 0.6647(4) 0.0389(18) Uani 1 1 d . . . . .
C12 C 0.7464(6) 0.2554(5) 0.7420(5) 0.051(2) Uani 1 1 d . . . . .
H7 H 0.7379 0.2469 0.7958 0.062 Uiso 1 1 calc R U . . .
C13 C 0.8172(7) 0.2989(5) 0.7406(5) 0.056(2) Uani 1 1 d . . . . .
H8 H 0.8584 0.3200 0.7935 0.067 Uiso 1 1 calc R U . . .
C14 C 0.8275(6) 0.3116(5) 0.6614(5) 0.048(2) Uani 1 1 d . . . . .
H9 H 0.8761 0.3413 0.6593 0.058 Uiso 1 1 calc R U . . .
C15 C 0.7666(5) 0.2807(4) 0.5852(4) 0.0410(18) Uani 1 1 d . . . . .
C16 C 0.4311(5) 0.1968(4) 0.1710(5) 0.0376(17) Uani 1 1 d . . . . .
C17 C 0.4286(5) 0.1993(4) 0.0866(5) 0.0381(17) Uani 1 1 d . . . . .
H10 H 0.4739 0.1742 0.0723 0.046 Uiso 1 1 calc R U . . .
C18 C 0.3608(6) 0.2379(4) 0.0211(5) 0.049(2) Uani 1 1 d . . . . .
H11 H 0.3598 0.2394 -0.0374 0.059 Uiso 1 1 calc R U . . .
C19 C 0.2950(6) 0.2740(5) 0.0424(6) 0.059(2) Uani 1 1 d . . . . .
H12 H 0.2478 0.2998 -0.0019 0.071 Uiso 1 1 calc R U . . .
C20 C 0.2977(6) 0.2727(5) 0.1270(7) 0.059(2) Uani 1 1 d . . . . .
H13 H 0.2524 0.2981 0.1410 0.071 Uiso 1 1 calc R U . . .
C21 C 0.3656(5) 0.2350(5) 0.1928(6) 0.0470(19) Uani 1 1 d . . . . .
H14 H 0.3676 0.2352 0.2517 0.056 Uiso 1 1 calc R U . . .
C22 C 0.5569(5) 0.0722(4) 0.2092(4) 0.0367(17) Uani 1 1 d . . . . .
C23 C 0.6461(6) 0.0498(5) 0.2428(5) 0.048(2) Uani 1 1 d . . . . .
H15 H 0.6887 0.0775 0.2892 0.058 Uiso 1 1 calc R U . . .
C24 C 0.6733(7) -0.0128(6) 0.2090(7) 0.065(3) Uani 1 1 d . . . . .
H16 H 0.7344 -0.0282 0.2339 0.077 Uiso 1 1 calc R U . . .
C25 C 0.6154(8) -0.0529(5) 0.1414(6) 0.061(3) Uani 1 1 d . . . . .
H17 H 0.6354 -0.0960 0.1194 0.073 Uiso 1 1 calc R U . . .
C26 C 0.5270(7) -0.0304(4) 0.1051(5) 0.054(2) Uani 1 1 d . . . . .
H18 H 0.4863 -0.0572 0.0565 0.065 Uiso 1 1 calc R U . . .
C27 C 0.4968(6) 0.0310(4) 0.1387(5) 0.047(2) Uani 1 1 d . . . . .
H19 H 0.4353 0.0452 0.1141 0.056 Uiso 1 1 calc R U . . .
C28 C 0.7786(6) 0.3946(6) 0.4697(5) 0.057(2) Uani 1 1 d . . . . .
C29 C 0.8118(7) 0.4227(6) 0.4076(6) 0.072(3) Uani 1 1 d . . . . .
H20 H 0.8333 0.3895 0.3742 0.087 Uiso 1 1 calc R U . . .
C30 C 0.8126(8) 0.5003(7) 0.3958(7) 0.086(4) Uani 1 1 d . . . . .
H21 H 0.8374 0.5205 0.3558 0.103 Uiso 1 1 calc R U . . .
C31 C 0.7765(9) 0.5494(7) 0.4433(9) 0.091(4) Uani 1 1 d . . . . .
H22 H 0.7771 0.6024 0.4353 0.110 Uiso 1 1 calc R U . . .
C32 C 0.7426(8) 0.5211(7) 0.4976(7) 0.077(3) Uani 1 1 d . . . . .
H23 H 0.7176 0.5539 0.5285 0.092 Uiso 1 1 calc R U . . .
C33 C 0.7420(7) 0.4428(6) 0.5118(7) 0.065(2) Uani 1 1 d . . . . .
H24 H 0.7158 0.4236 0.5512 0.078 Uiso 1 1 calc R U . . .
C34 C 0.8880(5) 0.2618(6) 0.4972(5) 0.053(2) Uani 1 1 d . . . . .
C35 C 0.8986(6) 0.1859(6) 0.4816(6) 0.064(3) Uani 1 1 d . . . . .
H25 H 0.8475 0.1540 0.4598 0.076 Uiso 1 1 calc R U . . .
C36 C 0.9831(7) 0.1572(8) 0.4978(7) 0.077(3) Uani 1 1 d . . . . .
H26 H 0.9894 0.1055 0.4861 0.092 Uiso 1 1 calc R U . . .
C37 C 1.0541(9) 0.1989(9) 0.5285(12) 0.118(6) Uani 1 1 d . . . . .
H27 H 1.1114 0.1780 0.5370 0.142 Uiso 1 1 calc R U . . .
C38 C 1.0475(8) 0.2718(11) 0.5486(11) 0.125(6) Uani 1 1 d . . . . .
H28 H 1.1003 0.3015 0.5736 0.151 Uiso 1 1 calc R U . . .
C39 C 0.9612(8) 0.3046(8) 0.5324(9) 0.096(4) Uani 1 1 d . . . . .
H29 H 0.9560 0.3559 0.5464 0.115 Uiso 1 1 calc R U . . .
Al2 Al 0.9214(4) 0.5130(3) 0.1701(4) 0.132(2) Uani 1 1 d . . . . .
Cl3 Cl 0.8444(2) 0.5475(2) 0.0429(4) 0.166(3) Uani 1 1 d . . . . .
Cl4 Cl 0.8669(2) 0.4124(2) 0.19617(19) 0.0988(11) Uani 1 1 d . . . . .
Cl5 Cl 0.9657(16) 0.5679(12) 0.2949(13) 0.230(16) Uani 0.480(18) 1 d . . P A 2
Cl6 Cl 1.0559(3) 0.5089(4) 0.1867(4) 0.202(3) Uani 1 1 d . . . . .
Cl7 Cl 0.8648(12) 0.6163(4) 0.2180(9) 0.143(7) Uani 0.520(18) 1 d . . P A 1
O0 O 0.824(3) 0.825(2) 0.213(2) 0.346(18) Uani 1 1 d . U . . .
C42 C 0.885(2) 0.8401(18) 0.129(3) 0.145(18) Uani 0.49(2) 1 d . . P B 4
C47 C 0.809(2) 0.8454(15) 0.1505(17) 0.099(10) Uani 0.49(2) 1 d . . P B 4
C49 C 0.7721(15) 0.7890(18) 0.1957(13) 0.079(8) Uani 0.51(2) 1 d . . P B 3
C50 C 0.941(3) 0.799(3) 0.163(3) 0.135(13) Uani 0.49(2) 1 d . U P B 4
C51 C 0.814(2) 0.7226(19) 0.211(2) 0.116(11) Uani 0.51(2) 1 d . . P B 3
C55 C 0.934(3) 0.802(3) 0.251(3) 0.33(2) Uani 1 1 d . U . . .
C52 C 0.912(2) 0.736(3) 0.199(3) 0.148(14) Uani 0.51(2) 1 d . U P B 3

loop_
_atom_site_aniso_label
_atom_site_aniso_U_11
_atom_site_aniso_U_22
_atom_site_aniso_U_33
_atom_site_aniso_U_23
_atom_site_aniso_U_13
_atom_site_aniso_U_12
Al1 0.0488(13) 0.0326(11) 0.0242(10) 0.0042(8) 0.0193(9) 0.0073(9)
Cl1 0.0573(12) 0.0540(12) 0.0409(10) -0.0011(9) 0.0224(9) 0.0185(10)
Cl2 0.0459(10) 0.0299(9) 0.0311(9) 0.0045(7) 0.0174(8) 0.0041(7)
P1 0.0462(11) 0.0314(10) 0.0278(9) -0.0030(7) 0.0169(8) -0.0039(8)
P2 0.0396(11) 0.0780(16) 0.0248(10) 0.0010(9) 0.0147(8) 0.0027(10)
N1 0.052(4) 0.027(3) 0.035(3) 0.006(2) 0.026(3) 0.004(3)
N2 0.053(4) 0.033(3) 0.031(3) 0.008(3) 0.022(3) 0.016(3)
N3 0.052(4) 0.045(4) 0.022(3) 0.004(3) 0.018(3) 0.017(3)
C1 0.052(5) 0.031(4) 0.039(4) 0.000(3) 0.025(4) 0.000(3)
C2 0.064(5) 0.037(4) 0.046(5) -0.001(3) 0.029(4) -0.013(4)
C3 0.057(5) 0.047(5) 0.062(6) -0.004(4) 0.031(4) -0.011(4)
C4 0.061(5) 0.036(4) 0.060(5) 0.013(4) 0.037(4) 0.004(4)
C5 0.052(5) 0.030(4) 0.046(4) 0.009(3) 0.030(4) 0.008(3)
C6 0.061(5) 0.030(4) 0.042(4) 0.007(3) 0.032(4) 0.008(4)
C7 0.065(5) 0.038(4) 0.055(5) 0.017(4) 0.042(4) 0.015(4)
C8 0.089(7) 0.048(5) 0.044(5) 0.021(4) 0.049(5) 0.021(5)
C9 0.085(6) 0.041(5) 0.036(4) 0.011(3) 0.039(4) 0.022(4)
C10 0.057(5) 0.032(4) 0.035(4) 0.007(3) 0.022(4) 0.017(3)
C11 0.063(5) 0.032(4) 0.028(4) 0.006(3) 0.024(4) 0.018(4)
C12 0.082(6) 0.049(5) 0.022(4) 0.005(3) 0.018(4) 0.018(5)
C13 0.078(6) 0.060(5) 0.022(4) 0.000(4) 0.011(4) 0.007(5)
C14 0.057(5) 0.052(5) 0.033(4) 0.001(3) 0.012(4) 0.005(4)
C15 0.054(5) 0.050(5) 0.026(4) 0.002(3) 0.022(3) 0.008(4)
C16 0.043(4) 0.033(4) 0.040(4) 0.000(3) 0.019(3) -0.008(3)
C17 0.049(4) 0.032(4) 0.033(4) -0.002(3) 0.014(3) -0.005(3)
C18 0.061(5) 0.038(4) 0.040(4) 0.006(3) 0.009(4) -0.010(4)
C19 0.044(5) 0.062(6) 0.059(6) 0.014(4) 0.004(4) 0.005(4)
C20 0.044(5) 0.054(5) 0.082(7) -0.003(5) 0.026(5) -0.004(4)
C21 0.041(4) 0.051(5) 0.050(5) 0.004(4) 0.019(4) -0.003(4)
C22 0.060(5) 0.028(4) 0.029(4) -0.003(3) 0.025(3) -0.004(3)
C23 0.055(5) 0.052(5) 0.044(4) -0.011(4) 0.025(4) -0.006(4)
C24 0.068(6) 0.063(6) 0.076(7) -0.009(5) 0.041(5) 0.008(5)
C25 0.100(8) 0.041(5) 0.059(6) -0.007(4) 0.050(6) -0.003(5)
C26 0.105(8) 0.032(4) 0.031(4) -0.001(3) 0.031(5) -0.018(5)
C27 0.072(6) 0.035(4) 0.032(4) 0.001(3) 0.019(4) -0.007(4)
C28 0.061(5) 0.076(6) 0.044(5) 0.019(4) 0.030(4) 0.016(5)
C29 0.091(8) 0.076(7) 0.058(6) -0.003(5) 0.038(6) -0.023(6)
C30 0.109(9) 0.089(9) 0.072(7) 0.022(6) 0.048(7) -0.017(7)
C31 0.109(10) 0.058(7) 0.098(9) 0.017(6) 0.027(8) -0.008(7)
C32 0.080(7) 0.086(8) 0.070(7) 0.010(6) 0.034(6) 0.006(6)
C33 0.062(6) 0.065(6) 0.067(6) -0.004(5) 0.024(5) -0.013(5)
C34 0.039(4) 0.077(6) 0.048(5) -0.027(4) 0.022(4) -0.017(4)
C35 0.044(5) 0.089(8) 0.059(6) 0.008(5) 0.021(4) 0.006(5)
C36 0.055(6) 0.117(10) 0.067(6) 0.003(6) 0.033(5) 0.015(6)
C37 0.072(9) 0.109(11) 0.174(15) -0.054(11) 0.045(9) 0.002(8)
C38 0.053(7) 0.158(15) 0.164(15) -0.057(12) 0.038(8) -0.026(8)
C39 0.073(8) 0.110(10) 0.104(9) -0.030(8) 0.030(7) -0.020(7)
Al2 0.143(4) 0.143(4) 0.153(4) -0.095(4) 0.105(4) -0.099(4)
Cl3 0.0615(19) 0.091(3) 0.327(7) 0.075(3) 0.050(3) -0.0100(18)
Cl4 0.104(2) 0.127(3) 0.0653(17) -0.0109(16) 0.0307(16) -0.062(2)
Cl5 0.32(3) 0.23(2) 0.225(19) -0.170(18) 0.20(2) -0.19(2)
Cl6 0.082(3) 0.253(7) 0.223(6) 0.122(5) 0.000(3) -0.065(3)
Cl7 0.250(16) 0.073(5) 0.166(11) -0.039(5) 0.146(12) -0.045(6)
O0 0.35(2) 0.35(2) 0.35(2) -0.011(10) 0.134(11) 0.017(10)
C42 0.10(2) 0.09(2) 0.31(6) -0.02(3) 0.15(3) 0.009(17)
C47 0.16(3) 0.079(17) 0.063(15) 0.017(13) 0.049(17) 0.013(17)
C49 0.065(13) 0.13(2) 0.037(10) -0.002(12) 0.014(9) 0.031(14)
C50 0.14(2) 0.14(2) 0.116(19) -0.007(16) 0.030(15) 0.005(17)
C51 0.13(2) 0.12(3) 0.12(2) -0.026(19) 0.07(2) 0.00(2)
C55 0.32(2) 0.33(2) 0.33(2) -0.003(10) 0.119(12) -0.002(10)
C52 0.117(18) 0.16(2) 0.17(2) -0.022(17) 0.053(16) 0.004(16)

loop_
_atom_type_symbol
_atom_type_description
_atom_type_scat_dispersion_real
_atom_type_scat_dispersion_imag
_atom_type_scat_source
C C 0.0033 0.0016 'International Tables Vol C Tables 4.2.6.8 and 6.1.1.4'
H H 0.0000 0.0000 'International Tables Vol C Tables 4.2.6.8 and 6.1.1.4'
N N 0.0061 0.0033 'International Tables Vol C Tables 4.2.6.8 and 6.1.1.4'
P P 0.1023 0.0942 'International Tables Vol C Tables 4.2.6.8 and 6.1.1.4'
Al Al 0.0645 0.0514 'International Tables Vol C Tables 4.2.6.8 and 6.1.1.4'
Cl Cl 0.1484 0.1585 'International Tables Vol C Tables 4.2.6.8 and 6.1.1.4'
O O 0.0106 0.0060 'International Tables Vol C Tables 4.2.6.8 and 6.1.1.4'

loop_
_geom_angle_atom_site_label_1
_geom_angle_atom_site_label_2
_geom_angle_atom_site_label_3
_geom_angle
N2 Al1 N3 79.4(3)
N2 Al1 N1 79.6(3)
N3 Al1 N1 159.0(2)
N2 Al1 Cl1 109.16(19)
N3 Al1 Cl1 96.47(19)
N1 Al1 Cl1 91.10(19)
N2 Al1 Cl2 111.59(19)
N3 Al1 Cl2 94.15(19)
N1 Al1 Cl2 92.86(18)
Cl1 Al1 Cl2 139.11(12)
C22 P1 C16 104.0(3)
C22 P1 C1 101.0(3)
C16 P1 C1 98.6(3)
C28 P2 C34 104.7(4)
C28 P2 C15 101.3(4)
C34 P2 C15 100.1(4)
C1 N1 C5 119.5(6)
C1 N1 Al1 126.5(5)
C5 N1 Al1 114.0(5)
C10 N2 C6 121.7(6)
C10 N2 Al1 119.2(5)
C6 N2 Al1 119.0(5)
C15 N3 C11 119.0(6)
C15 N3 Al1 126.5(4)
C11 N3 Al1 114.5(5)
N1 C1 C2 120.3(7)
N1 C1 P1 115.6(5)
C2 C1 P1 124.1(6)
C1 C2 C3 120.2(8)
C1 C2 H1 119.9
C3 C2 H1 119.9
C4 C3 C2 119.2(8)
C4 C3 H2 120.4
C2 C3 H2 120.4
C5 C4 C3 118.8(7)
C5 C4 H3 120.6
C3 C4 H3 120.6
N1 C5 C4 122.1(7)
N1 C5 C6 114.1(7)
C4 C5 C6 123.8(7)
N2 C6 C7 120.1(7)
N2 C6 C5 113.3(6)
C7 C6 C5 126.6(8)
C8 C7 C6 117.9(8)
C8 C7 H4 121.0
C6 C7 H4 121.0
C9 C8 C7 121.6(7)
C9 C8 H5 119.2
C7 C8 H5 119.2
C8 C9 C10 118.4(8)
C8 C9 H6 120.8
C10 C9 H6 120.8
N2 C10 C9 120.2(8)
N2 C10 C11 113.1(6)
C9 C10 C11 126.6(7)
N3 C11 C12 121.1(8)
N3 C11 C10 113.8(7)
C12 C11 C10 125.1(7)
C13 C12 C11 119.6(7)
C13 C12 H7 120.2
C11 C12 H7 120.2
C12 C13 C14 119.2(8)
C12 C13 H8 120.4
C14 C13 H8 120.4
C13 C14 C15 119.4(8)
C13 C14 H9 120.3
C15 C14 H9 120.3
N3 C15 C14 121.6(6)
N3 C15 P2 114.9(5)
C14 C15 P2 123.6(6)
C17 C16 C21 119.6(7)
C17 C16 P1 121.7(6)
C21 C16 P1 118.2(6)
C16 C17 C18 121.2(8)
C16 C17 H10 119.4
C18 C17 H10 119.4
C19 C18 C17 119.1(8)
C19 C18 H11 120.4
C17 C18 H11 120.4
C20 C19 C18 120.1(8)
C20 C19 H12 119.9
C18 C19 H12 119.9
C19 C20 C21 121.1(9)
C19 C20 H13 119.4
C21 C20 H13 119.4
C20 C21 C16 118.9(8)
C20 C21 H14 120.6
C16 C21 H14 120.6
C23 C22 C27 118.0(7)
C23 C22 P1 117.2(6)
C27 C22 P1 124.8(6)
C24 C23 C22 120.2(8)
C24 C23 H15 119.9
C22 C23 H15 119.9
C25 C24 C23 121.8(9)
C25 C24 H16 119.1
C23 C24 H16 119.1
C24 C25 C26 119.1(8)
C24 C25 H17 120.5
C26 C25 H17 120.5
C25 C26 C27 120.7(8)
C25 C26 H18 119.6
C27 C26 H18 119.6
C26 C27 C22 120.1(9)
C26 C27 H19 120.0
C22 C27 H19 120.0
C33 C28 C29 119.5(10)
C33 C28 P2 124.3(7)
C29 C28 P2 115.5(7)
C30 C29 C28 118.6(10)
C30 C29 H20 120.7
C28 C29 H20 120.7
C29 C30 C31 120.4(10)
C29 C30 H21 119.8
C31 C30 H21 119.8
C32 C31 C30 119.2(11)
C32 C31 H22 120.4
C30 C31 H22 120.4
C31 C32 C33 121.6(12)
C31 C32 H23 119.2
C33 C32 H23 119.2
C28 C33 C32 120.5(10)
C28 C33 H24 119.8
C32 C33 H24 119.8
C39 C34 C35 118.9(10)
C39 C34 P2 124.5(9)
C35 C34 P2 116.5(6)
C36 C35 C34 120.0(10)
C36 C35 H25 120.0
C34 C35 H25 120.0
C37 C36 C35 121.6(13)
C37 C36 H26 119.2
C35 C36 H26 119.2
C36 C37 C38 120.5(13)
C36 C37 H27 119.7
C38 C37 H27 119.7
C37 C38 C39 120.1(13)
C37 C38 H28 119.9
C39 C38 H28 119.9
C34 C39 C38 118.8(13)
C34 C39 H29 120.6
C38 C39 H29 120.6
Cl6 Al2 Cl3 110.4(3)
Cl6 Al2 Cl4 115.6(4)
Cl3 Al2 Cl4 108.4(2)
Cl6 Al2 Cl5 85.8(7)
Cl3 Al2 Cl5 133.4(9)
Cl4 Al2 Cl5 102.3(5)
Cl6 Al2 Cl7 120.2(5)
Cl3 Al2 Cl7 86.6(5)
Cl4 Al2 Cl7 111.4(3)
C49 O0 C55 126(4)
C47 O0 C55 107(4)
C49 O0 C51 45(2)
C55 O0 C51 80(3)
C50 C42 C47 122(4)
C50 C42 C55 49(3)
C47 C42 C55 80(3)
O0 C47 C42 109(5)
O0 C49 C51 102(3)
C42 C50 C55 96(4)
C49 C51 C52 107(3)
C49 C51 O0 32.6(17)
C52 C51 O0 77(3)
C52 C55 O0 89(3)
C50 C55 O0 95(3)
C50 C55 C42 35(2)
O0 C55 C42 64(2)
C55 C52 C51 95(3)

loop_
_geom_bond_atom_site_label_1
_geom_bond_atom_site_label_2
_geom_bond_distance
Al1 N2 1.939(6)
Al1 N3 2.042(7)
Al1 N1 2.061(7)
Al1 Cl1 2.132(3)
Al1 Cl2 2.149(3)
P1 C22 1.837(7)
P1 C16 1.842(8)
P1 C1 1.866(7)
P2 C28 1.793(10)
P2 C34 1.833(9)
P2 C15 1.852(7)
N1 C1 1.354(9)
N1 C5 1.356(9)
N2 C10 1.345(9)
N2 C6 1.347(10)
N3 C15 1.349(10)
N3 C11 1.365(9)
C1 C2 1.369(11)
C2 C3 1.384(11)
C2 H1 0.9500
C3 C4 1.382(12)
C3 H2 0.9500
C4 C5 1.362(11)
C4 H3 0.9500
C5 C6 1.474(11)
C6 C7 1.389(10)
C7 C8 1.379(12)
C7 H4 0.9500
C8 C9 1.372(13)
C8 H5 0.9500
C9 C10 1.380(10)
C9 H6 0.9500
C10 C11 1.466(11)
C11 C12 1.381(11)
C12 C13 1.377(13)
C12 H7 0.9500
C13 C14 1.381(11)
C13 H8 0.9500
C14 C15 1.381(11)
C14 H9 0.9500
C16 C17 1.364(10)
C16 C21 1.399(11)
C17 C18 1.392(11)
C17 H10 0.9500
C18 C19 1.380(13)
C18 H11 0.9500
C19 C20 1.367(13)
C19 H12 0.9500
C20 C21 1.387(12)
C20 H13 0.9500
C21 H14 0.9500
C22 C23 1.386(11)
C22 C27 1.405(10)
C23 C24 1.379(12)
C23 H15 0.9500
C24 C25 1.354(13)
C24 H16 0.9500
C25 C26 1.376(14)
C25 H17 0.9500
C26 C27 1.384(12)
C26 H18 0.9500
C27 H19 0.9500
C28 C33 1.357(13)
C28 C29 1.396(12)
C29 C30 1.391(16)
C29 H20 0.9500
C30 C31 1.422(17)
C30 H21 0.9500
C31 C32 1.298(16)
C31 H22 0.9500
C32 C33 1.409(15)
C32 H23 0.9500
C33 H24 0.9500
C34 C39 1.336(14)
C34 C35 1.392(14)
C35 C36 1.376(13)
C35 H25 0.9500
C36 C37 1.293(17)
C36 H26 0.9500
C37 C38 1.35(2)
C37 H27 0.9500
C38 C39 1.431(18)
C38 H28 0.9500
C39 H29 0.9500
Al2 Cl6 2.068(7)
Al2 Cl3 2.080(8)
Al2 Cl4 2.099(6)
Al2 Cl5 2.131(12)
Al2 Cl7 2.304(10)
O0 C49 1.01(5)
O0 C47 1.01(4)
O0 C55 1.68(5)
O0 C51 1.83(5)
C42 C50 1.14(5)
C42 C47 1.38(4)
C42 C55 1.98(7)
C49 C51 1.33(4)
C50 C55 1.49(6)
C51 C52 1.67(5)
C55 C52 1.42(6)

loop_
_geom_torsion_atom_site_label_1
_geom_torsion_atom_site_label_2
_geom_torsion_atom_site_label_3
_geom_torsion_atom_site_label_4
_geom_torsion
C5 N1 C1 C2 0.6(10)
Al1 N1 C1 C2 -179.0(6)
C5 N1 C1 P1 178.2(5)
Al1 N1 C1 P1 -1.4(8)
C22 P1 C1 N1 123.4(6)
C16 P1 C1 N1 -130.3(6)
C22 P1 C1 C2 -59.1(7)
C16 P1 C1 C2 47.1(7)
N1 C1 C2 C3 -0.5(12)
P1 C1 C2 C3 -177.9(6)
C1 C2 C3 C4 -0.2(13)
C2 C3 C4 C5 0.7(12)
C1 N1 C5 C4 -0.1(10)
Al1 N1 C5 C4 179.6(6)
C1 N1 C5 C6 179.2(6)
Al1 N1 C5 C6 -1.1(8)
C3 C4 C5 N1 -0.6(12)
C3 C4 C5 C6 -179.8(7)
C10 N2 C6 C7 -0.6(10)
Al1 N2 C6 C7 -178.1(5)
C10 N2 C6 C5 179.1(6)
Al1 N2 C6 C5 1.6(8)
N1 C5 C6 N2 -0.2(9)
C4 C5 C6 N2 179.1(7)
N1 C5 C6 C7 179.4(7)
C4 C5 C6 C7 -1.3(12)
N2 C6 C7 C8 0.3(11)
C5 C6 C7 C8 -179.3(7)
C6 C7 C8 C9 -0.9(12)
C7 C8 C9 C10 1.8(12)
C6 N2 C10 C9 1.5(10)
Al1 N2 C10 C9 178.9(5)
C6 N2 C10 C11 -178.1(6)
Al1 N2 C10 C11 -0.6(8)
C8 C9 C10 N2 -2.0(11)
C8 C9 C10 C11 177.5(7)
C15 N3 C11 C12 1.6(10)
Al1 N3 C11 C12 -180.0(6)
C15 N3 C11 C10 -179.8(6)
Al1 N3 C11 C10 -1.3(7)
N2 C10 C11 N3 1.3(9)
C9 C10 C11 N3 -178.3(7)
N2 C10 C11 C12 179.9(7)
C9 C10 C11 C12 0.3(12)
N3 C11 C12 C13 -2.0(12)
C10 C11 C12 C13 179.5(7)
C11 C12 C13 C14 1.1(13)
C12 C13 C14 C15 0.3(13)
C11 N3 C15 C14 -0.2(11)
Al1 N3 C15 C14 -178.4(6)
C11 N3 C15 P2 179.5(5)
Al1 N3 C15 P2 1.2(8)
C13 C14 C15 N3 -0.7(12)
C13 C14 C15 P2 179.6(6)
C28 P2 C15 N3 127.4(6)
C34 P2 C15 N3 -125.2(6)
C28 P2 C15 C14 -52.9(8)
C34 P2 C15 C14 54.5(8)
C22 P1 C16 C17 -38.0(7)
C1 P1 C16 C17 -141.7(6)
C22 P1 C16 C21 149.5(6)
C1 P1 C16 C21 45.8(6)
C21 C16 C17 C18 -1.3(11)
P1 C16 C17 C18 -173.7(6)
C16 C17 C18 C19 -0.2(12)
C17 C18 C19 C20 1.1(13)
C18 C19 C20 C21 -0.5(14)
C19 C20 C21 C16 -1.1(13)
C17 C16 C21 C20 2.0(11)
P1 C16 C21 C20 174.6(6)
C16 P1 C22 C23 150.5(6)
C1 P1 C22 C23 -107.6(6)
C16 P1 C22 C27 -29.5(7)
C1 P1 C22 C27 72.5(7)
C27 C22 C23 C24 -2.0(11)
P1 C22 C23 C24 178.0(7)
C22 C23 C24 C25 1.7(14)
C23 C24 C25 C26 0.3(14)
C24 C25 C26 C27 -2.0(13)
C25 C26 C27 C22 1.6(11)
C23 C22 C27 C26 0.4(11)
P1 C22 C27 C26 -179.6(5)
C34 P2 C28 C33 -132.6(8)
C15 P2 C28 C33 -28.9(9)
C34 P2 C28 C29 56.9(8)
C15 P2 C28 C29 160.7(7)
C33 C28 C29 C30 4.9(15)
P2 C28 C29 C30 175.8(9)
C28 C29 C30 C31 -2.8(18)
C29 C30 C31 C32 -0.1(19)
C30 C31 C32 C33 1.1(19)
C29 C28 C33 C32 -4.1(15)
P2 C28 C33 C32 -174.2(8)
C31 C32 C33 C28 1.1(17)
C28 P2 C34 C39 21.3(11)
C15 P2 C34 C39 -83.4(10)
C28 P2 C34 C35 -163.4(7)
C15 P2 C34 C35 91.9(7)
C39 C34 C35 C36 -3.6(15)
P2 C34 C35 C36 -179.2(7)
C34 C35 C36 C37 0.9(17)
C35 C36 C37 C38 2(2)
C36 C37 C38 C39 -3(3)
C35 C34 C39 C38 3.1(18)
P2 C34 C39 C38 178.3(11)
C37 C38 C39 C34 0(2)
C55 O0 C47 C42 2(5)
C50 C42 C47 O0 23(6)
C55 C42 C47 O0 -2(4)
C55 O0 C49 C51 -1(5)
C47 C42 C50 C55 -34(5)
O0 C49 C51 C52 -27(4)
C55 O0 C51 C49 179(4)
C49 O0 C51 C52 154(4)
C55 O0 C51 C52 -27(3)
C42 C50 C55 O0 27(4)
C49 O0 C55 C52 33(6)
C51 O0 C55 C52 32(3)
C47 O0 C55 C50 -19(5)
C47 O0 C55 C42 -2(4)
O0 C55 C52 C51 -35(3)
C49 C51 C52 C55 47(4)
O0 C51 C52 C55 33(3)
